data_7008192
loop_
_publ_author_name
'Clegg, Jack K.'
'Lindoy, Leonard F.'
'McMurtrie, John C.'
'Schilter, David'

_publ_section_title
;
 Dinuclear bis-beta-diketonato ligand derivatives of iron(III) and
 copper(II) and use of the latter as components for the assembly of
 extended metallo-supramolecular structures.
;
_journal_issue 5
_journal_name_full 'Dalton transactions (Cambridge, England : 2003)'
_journal_page_first 857
_journal_page_last 864
_journal_paper_doi 10.1039/b418870e
_journal_year 2005
_chemical_formula_moiety 'C50 H56 Cu2 N4 O8, 2(C4 H8 O)'
_chemical_formula_sum 'C58 H72 Cu2 N4 O10'
_chemical_formula_weight 1112.28
_chemical_name_systematic
;
?
;
_space_group_IT_number 2
_symmetry_cell_setting triclinic
_symmetry_space_group_name_Hall '-P 1'
_symmetry_space_group_name_H-M 'P -1'
_atom_sites_solution_hydrogens geom
_atom_sites_solution_primary direct
_atom_sites_solution_secondary difmap
_audit_creation_method SHELXL-97
_cell_angle_alpha 110.476(6)
_cell_angle_beta 92.635(7)
_cell_angle_gamma 100.853(6)
_cell_formula_units_Z 2
_cell_length_a 10.426(4)
_cell_length_b 16.570(7)
_cell_length_c 17.638(7)
_cell_measurement_reflns_used 2980
_cell_measurement_temperature 150(2)
_cell_measurement_theta_max 24.45
_cell_measurement_theta_min 2.225
_cell_volume 2782.8(19)
_computing_cell_refinement 'SAINT (Siemens, 1995)'
_computing_data_collection 'SMART (Siemens, 1995)'
_computing_data_reduction 'SAINT and XPREP (Siemens, 1995)'
_computing_molecular_graphics
;ORTEP-3 (Farrugia, 1997)
WINGX-32 (Farrugia, 1999)
;
_computing_publication_material 'enCIFer 1.0 (CCDC, 2003)'
_computing_structure_refinement 'SHELXL-97 (Sheldrick, 1997)'
_computing_structure_solution 'SIR97 (Altomare, et. al. 1997)'
_diffrn_ambient_temperature 150(2)
_diffrn_measured_fraction_theta_full 0.986
_diffrn_measured_fraction_theta_max 0.874
_diffrn_measurement_device_type 'BRUKER SMART 1000 CCD'
_diffrn_measurement_method \w
_diffrn_radiation_monochromator graphite
_diffrn_radiation_source 'sealed tube'
_diffrn_radiation_type MoK\a
_diffrn_radiation_wavelength 0.71073
_diffrn_reflns_av_R_equivalents 0.1249
_diffrn_reflns_av_sigmaI/netI 0.2096
_diffrn_reflns_limit_h_max 13
_diffrn_reflns_limit_h_min -13
_diffrn_reflns_limit_k_max 21
_diffrn_reflns_limit_k_min -21
_diffrn_reflns_limit_l_max 22
_diffrn_reflns_limit_l_min -22
_diffrn_reflns_number 21930
_diffrn_reflns_theta_full 25.00
_diffrn_reflns_theta_max 28.33
_diffrn_reflns_theta_min 1.24
_diffrn_standards_decay_% 0.65
_diffrn_standards_number 60
_exptl_absorpt_coefficient_mu 0.825
_exptl_absorpt_correction_type none
_exptl_crystal_colour green
_exptl_crystal_density_diffrn 1.328
_exptl_crystal_density_method 'not measured'
_exptl_crystal_description prism
_exptl_crystal_F_000 1172
_exptl_crystal_size_max 0.368
_exptl_crystal_size_mid 0.340
_exptl_crystal_size_min 0.232
_refine_diff_density_max 3.338
_refine_diff_density_min -1.233
_refine_diff_density_rms 0.160
_refine_ls_extinction_method none
_refine_ls_goodness_of_fit_ref 0.966
_refine_ls_hydrogen_treatment mixed
_refine_ls_matrix_type full
_refine_ls_number_parameters 655
_refine_ls_number_reflns 12117
_refine_ls_number_restraints 457
_refine_ls_restrained_S_all 0.981
_refine_ls_R_factor_all 0.2228
_refine_ls_R_factor_gt 0.1061
_refine_ls_shift/su_max 0.004
_refine_ls_shift/su_mean 0.000
_refine_ls_structure_factor_coef Fsqd
_refine_ls_weighting_details 'calc w=1/[\s^2^(Fo^2^)+(0.1766P)^2^+0.0000P] where P=(Fo^2^+2Fc^2^)/3'
_refine_ls_weighting_scheme calc
_refine_ls_wR_factor_gt 0.2716
_refine_ls_wR_factor_ref 0.3360
_reflns_number_gt 4984
_reflns_number_total 12117
_reflns_threshold_expression >2sigma(I)
_cod_data_source_file b418870e.txt
_cod_data_source_block lj66
_cod_original_cell_volume 2783(2)
_cod_original_sg_symbol_H-M P-1
_cod_database_code 7008192

loop_
_symmetry_equiv_pos_as_xyz
'x, y, z'
'-x, -y, -z'

loop_
_atom_site_label
_atom_site_type_symbol
_atom_site_fract_x
_atom_site_fract_y
_atom_site_fract_z
_atom_site_U_iso_or_equiv
_atom_site_adp_type
_atom_site_occupancy
_atom_site_symmetry_multiplicity
_atom_site_calc_flag
_atom_site_refinement_flags
_atom_site_disorder_assembly
_atom_site_disorder_group
C1 C 0.6227(11) 0.8277(8) -0.2251(7) 0.067(3) Uani 1 1 d U . .
H1A H 0.6991 0.8758 -0.1975 0.101 Uiso 1 1 calc R . .
H1B H 0.6393 0.7724 -0.2223 0.101 Uiso 1 1 calc R . .
H1C H 0.5449 0.8410 -0.1982 0.101 Uiso 1 1 calc R . .
C2 C 0.5855(10) 0.9082(7) -0.3169(7) 0.062(3) Uani 1 1 d U . .
H2A H 0.5246 0.9326 -0.2790 0.092 Uiso 1 1 calc R . .
H2B H 0.5514 0.9001 -0.3724 0.092 Uiso 1 1 calc R . .
H2C H 0.6718 0.9489 -0.3015 0.092 Uiso 1 1 calc R . .
C3 C 0.7169(9) 0.7897(8) -0.3565(7) 0.061(3) Uani 1 1 d U . .
H3A H 0.7985 0.8306 -0.3256 0.092 Uiso 1 1 calc R . .
H3B H 0.7081 0.7905 -0.4117 0.092 Uiso 1 1 calc R . .
H3C H 0.7195 0.7299 -0.3593 0.092 Uiso 1 1 calc R . .
C4 C 0.5991(10) 0.8180(7) -0.3136(6) 0.052(3) Uani 1 1 d U . .
C5 C 0.4621(9) 0.7548(6) -0.3503(6) 0.041(2) Uani 1 1 d U . .
C6 C 0.4493(9) 0.6843(6) -0.4254(6) 0.044(2) Uani 1 1 d U . .
H6 H 0.5271 0.6728 -0.4492 0.053 Uiso 1 1 calc R . .
C7 C 0.3299(8) 0.6306(6) -0.4668(6) 0.036(2) Uani 1 1 d U . .
C8 C 0.3232(9) 0.5616(6) -0.5499(6) 0.040(2) Uani 1 1 d U . .
C9 C 0.4274(11) 0.5629(8) -0.5993(7) 0.066(3) Uani 1 1 d U . .
H9 H 0.5068 0.6065 -0.5792 0.079 Uiso 1 1 calc R . .
C10 C 0.4111(12) 0.4990(8) -0.6777(8) 0.074(4) Uani 1 1 d U . .
H10 H 0.4807 0.5006 -0.7104 0.089 Uiso 1 1 calc R . .
C11 C 0.3010(11) 0.4354(7) -0.7091(7) 0.065(3) Uani 1 1 d U . .
H11 H 0.2943 0.3937 -0.7630 0.078 Uiso 1 1 calc R . .
C12 C 0.1952(8) 0.4304(6) -0.6621(6) 0.036(2) Uani 1 1 d U . .
C13 C 0.2108(8) 0.4974(5) -0.5827(5) 0.0299(19) Uani 1 1 d U . .
H13 H 0.1395 0.4974 -0.5510 0.036 Uiso 1 1 calc R . .
C14 C 0.0732(9) 0.3626(6) -0.6935(5) 0.035(2) Uani 1 1 d U . .
C15 C 0.0558(10) 0.2997(6) -0.7730(6) 0.043(2) Uani 1 1 d U . .
H15 H 0.1235 0.3020 -0.8069 0.051 Uiso 1 1 calc R . .
C16 C -0.0617(9) 0.2319(5) -0.8040(5) 0.0309(19) Uani 1 1 d U . .
C17 C -0.0658(11) 0.1623(7) -0.8933(6) 0.051(3) Uani 1 1 d U . .
C18 C 0.0550(11) 0.1801(7) -0.9342(7) 0.065(3) Uani 1 1 d U . .
H18A H 0.0465 0.1338 -0.9883 0.098 Uiso 1 1 calc R . .
H18B H 0.1333 0.1805 -0.9010 0.098 Uiso 1 1 calc R . .
H18C H 0.0635 0.2376 -0.9399 0.098 Uiso 1 1 calc R . .
C19 C -0.1882(11) 0.1591(8) -0.9434(7) 0.071(3) Uani 1 1 d U . .
H19A H -0.1890 0.2183 -0.9430 0.107 Uiso 1 1 calc R . .
H19B H -0.2657 0.1380 -0.9205 0.107 Uiso 1 1 calc R . .
H19C H -0.1898 0.1187 -0.9996 0.107 Uiso 1 1 calc R . .
C20 C -0.0676(14) 0.0743(8) -0.8812(8) 0.080(4) Uani 1 1 d U . .
H20A H -0.0610 0.0288 -0.9334 0.121 Uiso 1 1 calc R . .
H20B H -0.1499 0.0562 -0.8610 0.121 Uiso 1 1 calc R . .
H20C H 0.0071 0.0819 -0.8416 0.121 Uiso 1 1 calc R . .
C21 C -0.0818(10) 0.1452(8) -1.3008(7) 0.062(3) Uani 1 1 d U . .
H21A H -0.0964 0.1996 -1.3065 0.094 Uiso 1 1 calc R . .
H21B H -0.1588 0.0972 -1.3275 0.094 Uiso 1 1 calc R . .
H21C H -0.0039 0.1297 -1.3264 0.094 Uiso 1 1 calc R . .
C22 C -0.0346(11) 0.0740(7) -1.2012(8) 0.067(3) Uani 1 1 d U . .
H22A H 0.0378 0.0555 -1.2316 0.101 Uiso 1 1 calc R . .
H22B H -0.1141 0.0268 -1.2218 0.101 Uiso 1 1 calc R . .
H22C H -0.0108 0.0863 -1.1432 0.101 Uiso 1 1 calc R . .
C23 C -0.1883(9) 0.1781(7) -1.1747(7) 0.057(3) Uani 1 1 d U . .
H23A H -0.1759 0.1888 -1.1163 0.085 Uiso 1 1 calc R . .
H23B H -0.2614 0.1272 -1.2016 0.085 Uiso 1 1 calc R . .
H23C H -0.2084 0.2303 -1.1824 0.085 Uiso 1 1 calc R . .
C24 C -0.0610(8) 0.1588(6) -1.2122(6) 0.043(2) Uani 1 1 d U . .
C25 C 0.0637(8) 0.2311(6) -1.1717(5) 0.033(2) Uani 1 1 d U . .
C26 C 0.0618(8) 0.2999(6) -1.0991(6) 0.039(2) Uani 1 1 d U . .
H26 H -0.0202 0.3044 -1.0784 0.047 Uiso 1 1 calc R . .
C27 C 0.1735(8) 0.3626(5) -1.0549(5) 0.0295(19) Uani 1 1 d U . .
C28 C 0.1633(8) 0.4338(5) -0.9740(5) 0.032(2) Uani 1 1 d U . .
C29 C 0.0447(10) 0.4327(7) -0.9382(7) 0.061(3) Uani 1 1 d U . .
H29 H -0.0320 0.3885 -0.9653 0.074 Uiso 1 1 calc R . .
C30 C 0.0420(12) 0.4976(8) -0.8621(8) 0.077(4) Uani 1 1 d U . .
H30 H -0.0372 0.4971 -0.8376 0.093 Uiso 1 1 calc R . .
C31 C 0.1503(9) 0.5610(7) -0.8232(7) 0.059(3) Uani 1 1 d U . .
H31 H 0.1460 0.6038 -0.7714 0.071 Uiso 1 1 calc R . .
C32 C 0.2701(8) 0.5651(6) -0.8577(5) 0.032(2) Uani 1 1 d U . .
C33 C 0.2722(7) 0.4980(5) -0.9336(5) 0.0227(17) Uani 1 1 d U . .
H33 H 0.3521 0.4976 -0.9574 0.027 Uiso 1 1 calc R . .
C34 C 0.3894(8) 0.6329(5) -0.8170(5) 0.0256(18) Uani 1 1 d U . .
C35 C 0.3963(8) 0.6932(6) -0.7370(5) 0.032(2) Uani 1 1 d U . .
H35 H 0.3236 0.6851 -0.7079 0.039 Uiso 1 1 calc R . .
C36 C 0.5039(9) 0.7655(6) -0.6961(5) 0.033(2) Uani 1 1 d U . .
C37 C 0.4934(9) 0.8311(6) -0.6117(5) 0.042(2) Uani 1 1 d U . .
C38 C 0.3782(9) 0.8067(7) -0.5710(5) 0.049(3) Uani 1 1 d U . .
H38A H 0.2969 0.8039 -0.6029 0.074 Uiso 1 1 calc R . .
H38B H 0.3849 0.8513 -0.5162 0.074 Uiso 1 1 calc R . .
H38C H 0.3770 0.7490 -0.5671 0.074 Uiso 1 1 calc R . .
C39 C 0.6258(10) 0.8482(7) -0.5572(6) 0.051(3) Uani 1 1 d U . .
H39A H 0.6246 0.8929 -0.5034 0.077 Uiso 1 1 calc R . .
H39B H 0.6994 0.8693 -0.5830 0.077 Uiso 1 1 calc R . .
H39C H 0.6362 0.7932 -0.5510 0.077 Uiso 1 1 calc R . .
C40 C 0.4875(10) 0.9192(6) -0.6239(6) 0.054(3) Uani 1 1 d U . .
H40A H 0.4102 0.9098 -0.6623 0.082 Uiso 1 1 calc R . .
H40B H 0.5673 0.9388 -0.6458 0.082 Uiso 1 1 calc R . .
H40C H 0.4815 0.9644 -0.5714 0.082 Uiso 1 1 calc R . .
C41A C 0.0406(11) 0.7927(7) -0.4516(7) 0.0494(17) Uiso 0.80 1 d PD A 1
H41A H 0.0013 0.7319 -0.4791 0.059 Uiso 0.80 1 calc PR A 1
C42A C 0.0103(12) 0.8530(7) -0.4833(7) 0.0494(17) Uiso 0.80 1 d PD A 1
H42A H -0.0450 0.8325 -0.5336 0.059 Uiso 0.80 1 calc PR A 1
C43A C 0.0569(9) 0.9391(6) -0.4448(5) 0.045(2) Uani 0.80 1 d PDU A 1
C44A C 0.1502(11) 0.9671(8) -0.3738(7) 0.0494(17) Uiso 0.80 1 d PD A 1
H44A H 0.1912 1.0277 -0.3466 0.059 Uiso 0.80 1 calc PR A 1
C45A C 0.1796(11) 0.9037(7) -0.3454(7) 0.0494(17) Uiso 0.80 1 d PD A 1
H45A H 0.2408 0.9213 -0.2980 0.059 Uiso 0.80 1 calc PR A 1
N1A N 0.1225(7) 0.8169(4) -0.3841(4) 0.0329(17) Uani 0.80 1 d PDU A 1
N2A N 0.0395(8) 1.0137(6) -0.4712(5) 0.058(2) Uani 0.80 1 d PU . 1
N1B N 0.1225(7) 0.8169(4) -0.3841(4) 0.0329(17) Uani 0.20 1 d PDU A 2
N2B N 0.0395(8) 1.0137(6) -0.4712(5) 0.058(2) Uani 0.20 1 d PU . 2
C42B C -0.036(3) 0.861(2) -0.456(3) 0.0494(17) Uiso 0.20 1 d PD A 2
H42B H -0.1196 0.8483 -0.4865 0.059 Uiso 0.20 1 calc PR A 2
C45B C 0.213(2) 0.889(2) -0.379(3) 0.0494(17) Uiso 0.20 1 d PD A 2
H45B H 0.2987 0.9001 -0.3516 0.059 Uiso 0.20 1 calc PR A 2
C43B C 0.0569(9) 0.9391(6) -0.4448(5) 0.045(2) Uani 0.20 1 d PDU A 2
C41B C -0.002(2) 0.802(2) -0.423(3) 0.0494(17) Uiso 0.20 1 d PD A 2
H41B H -0.0654 0.7504 -0.4269 0.059 Uiso 0.20 1 calc PR A 2
C44B C 0.182(2) 0.948(2) -0.413(3) 0.0494(17) Uiso 0.20 1 d PD A 2
H44B H 0.2490 0.9948 -0.4140 0.059 Uiso 0.20 1 calc PR A 2
N3 N 0.4734(12) 0.0228(8) -0.9808(7) 0.089(4) Uani 1 1 d U . .
C46 C 0.4481(11) 0.0803(7) -1.0318(7) 0.060(3) Uani 1 1 d DU . .
C47 C 0.4771(14) 0.0676(9) -1.1061(8) 0.094(4) Uani 1 1 d DU . .
H47 H 0.5167 0.0200 -1.1338 0.113 Uiso 1 1 calc R . .
C48 C 0.4490(15) 0.1251(9) -1.1447(8) 0.100(5) Uani 1 1 d DU . .
H48 H 0.4718 0.1163 -1.1981 0.120 Uiso 1 1 calc R . .
C49 C 0.3538(14) 0.1998(9) -1.0340(7) 0.095(5) Uani 1 1 d DU . .
H49 H 0.3071 0.2442 -1.0089 0.115 Uiso 1 1 calc R . .
C50 C 0.3817(15) 0.1457(10) -0.9940(9) 0.108(5) Uani 1 1 d DU . .
H50 H 0.3557 0.1531 -0.9414 0.130 Uiso 1 1 calc R . .
N4 N 0.3916(7) 0.1909(4) -1.1080(4) 0.0322(16) Uani 1 1 d DU . .
O2T O -0.2480(15) 0.6659(10) -0.5833(9) 0.069(2) Uiso 0.55 1 d PD B 1
C5T C -0.220(2) 0.5849(14) -0.5768(14) 0.069(2) Uiso 0.55 1 d PD B 1
H5T1 H -0.2946 0.5344 -0.6042 0.083 Uiso 0.55 1 calc PR B 1
H5T2 H -0.2049 0.5918 -0.5188 0.083 Uiso 0.55 1 calc PR B 1
C6T C -0.101(2) 0.5696(15) -0.6163(15) 0.069(2) Uiso 0.55 1 d PD B 1
H6T1 H -0.1161 0.5087 -0.6571 0.083 Uiso 0.55 1 calc PR B 1
H6T2 H -0.0262 0.5780 -0.5753 0.083 Uiso 0.55 1 calc PR B 1
C7T C -0.0705(18) 0.6363(14) -0.6572(13) 0.069(2) Uiso 0.55 1 d PD B 1
H7T1 H 0.0020 0.6866 -0.6251 0.083 Uiso 0.55 1 calc PR B 1
H7T2 H -0.0479 0.6090 -0.7131 0.083 Uiso 0.55 1 calc PR B 1
C8T C -0.199(2) 0.6640(19) -0.6582(14) 0.069(2) Uiso 0.55 1 d PD B 1
H8T1 H -0.1864 0.7231 -0.6621 0.083 Uiso 0.55 1 calc PR B 1
H8T2 H -0.2618 0.6213 -0.7053 0.083 Uiso 0.55 1 calc PR B 1
O3T O -0.2215(18) 0.6381(13) -0.5744(11) 0.069(2) Uiso 0.45 1 d PD C 2
C9T C -0.133(3) 0.5764(18) -0.5898(15) 0.069(2) Uiso 0.45 1 d PD C 2
H9T1 H -0.0802 0.5855 -0.5382 0.083 Uiso 0.45 1 calc PR C 2
H9T2 H -0.1847 0.5149 -0.6120 0.083 Uiso 0.45 1 calc PR C 2
C10T C -0.045(2) 0.5914(19) -0.6483(15) 0.069(2) Uiso 0.45 1 d PD C 2
H10A H -0.0269 0.5352 -0.6855 0.083 Uiso 0.45 1 calc PR C 2
H10B H 0.0400 0.6320 -0.6200 0.083 Uiso 0.45 1 calc PR C 2
C11T C -0.121(2) 0.6320(18) -0.6936(13) 0.069(2) Uiso 0.45 1 d PD C 2
H11A H -0.0655 0.6870 -0.6948 0.083 Uiso 0.45 1 calc PR C 2
H11B H -0.1507 0.5906 -0.7503 0.083 Uiso 0.45 1 calc PR C 2
C12T C -0.230(2) 0.650(2) -0.6503(16) 0.069(2) Uiso 0.45 1 d PD C 2
H12A H -0.3113 0.6110 -0.6845 0.083 Uiso 0.45 1 calc PR C 2
H12B H -0.2358 0.7119 -0.6403 0.083 Uiso 0.45 1 calc PR C 2
O1T O 0.4939(10) 0.3646(8) -0.8583(7) 0.117(4) Uani 1 1 d U D 2
C1T C 0.6038(15) 0.3431(11) -0.8183(10) 0.098(5) Uani 1 1 d U D 2
H1T1 H 0.5988 0.3610 -0.7590 0.118 Uiso 1 1 calc R D 2
H1T2 H 0.5998 0.2788 -0.8412 0.118 Uiso 1 1 calc R D 2
C2T C 0.7180(16) 0.3884(12) -0.8326(10) 0.112(5) Uani 1 1 d U D 2
H2T1 H 0.7906 0.3578 -0.8315 0.134 Uiso 1 1 calc R D 2
H2T2 H 0.7433 0.4490 -0.7911 0.134 Uiso 1 1 calc R D 2
C3T C 0.6874(14) 0.3906(11) -0.9173(10) 0.103(5) Uani 1 1 d U D 2
H3T1 H 0.7541 0.4348 -0.9284 0.123 Uiso 1 1 calc R D 2
H3T2 H 0.6786 0.3320 -0.9608 0.123 Uiso 1 1 calc R D 2
C4T C 0.5627(16) 0.4166(11) -0.9069(11) 0.109(5) Uani 1 1 d U D 2
H4T1 H 0.5107 0.4011 -0.9604 0.131 Uiso 1 1 calc R D 2
H4T2 H 0.5759 0.4809 -0.8766 0.131 Uiso 1 1 calc R D 2
O1 O 0.3695(6) 0.7747(4) -0.3101(4) 0.0424(16) Uani 1 1 d U A .
O2 O 0.2164(5) 0.6334(3) -0.4395(3) 0.0298(13) Uani 1 1 d U A .
O3 O -0.0101(5) 0.3645(4) -0.6426(3) 0.0342(14) Uani 1 1 d U . .
O4 O -0.1592(6) 0.2200(4) -0.7717(3) 0.0361(14) Uani 1 1 d U . .
O5 O 0.1638(5) 0.2183(4) -1.2075(4) 0.0389(15) Uani 1 1 d U . .
O6 O 0.2903(5) 0.3674(4) -1.0755(3) 0.0309(13) Uani 1 1 d U . .
O7 O 0.4842(5) 0.6338(4) -0.8603(3) 0.0325(14) Uani 1 1 d U . .
O8 O 0.6095(6) 0.7830(4) -0.7267(3) 0.0334(14) Uani 1 1 d U . .
Cu1 Cu 0.18247(10) 0.71271(7) -0.33677(6) 0.0305(3) Uani 1 1 d U . .
Cu2 Cu 0.34354(9) 0.28623(6) -1.17008(6) 0.0267(3) Uani 1 1 d U . .

loop_
_atom_site_aniso_label
_atom_site_aniso_U_11
_atom_site_aniso_U_22
_atom_site_aniso_U_33
_atom_site_aniso_U_23
_atom_site_aniso_U_13
_atom_site_aniso_U_12
C1 0.053(5) 0.073(6) 0.063(6) 0.022(5) -0.010(5) -0.006(5)
C2 0.055(5) 0.051(6) 0.067(6) 0.016(5) -0.008(5) -0.003(4)
C3 0.038(5) 0.068(6) 0.073(6) 0.028(5) -0.007(4) -0.001(4)
C4 0.048(5) 0.051(5) 0.050(5) 0.019(4) -0.004(4) 0.001(4)
C5 0.036(4) 0.045(5) 0.046(5) 0.023(4) -0.009(4) 0.009(4)
C6 0.032(4) 0.042(5) 0.056(5) 0.015(4) -0.002(4) 0.010(4)
C7 0.029(4) 0.028(4) 0.053(5) 0.013(4) 0.001(4) 0.013(3)
C8 0.039(4) 0.027(4) 0.057(5) 0.017(4) 0.016(4) 0.012(4)
C9 0.060(5) 0.053(6) 0.071(6) 0.007(5) 0.027(5) 0.006(5)
C10 0.058(6) 0.070(6) 0.074(6) 0.001(5) 0.028(5) 0.010(5)
C11 0.072(6) 0.053(6) 0.062(6) 0.011(5) 0.033(5) 0.009(5)
C12 0.039(4) 0.030(4) 0.040(5) 0.009(4) 0.014(4) 0.015(3)
C13 0.034(4) 0.024(4) 0.041(4) 0.018(3) 0.012(3) 0.015(3)
C14 0.051(5) 0.023(4) 0.036(4) 0.014(3) 0.004(4) 0.014(4)
C15 0.059(5) 0.045(5) 0.038(5) 0.023(4) 0.018(4) 0.028(4)
C16 0.049(5) 0.018(4) 0.026(4) 0.009(3) -0.011(4) 0.012(3)
C17 0.064(5) 0.043(5) 0.040(5) 0.007(4) 0.011(4) 0.015(4)
C18 0.072(6) 0.061(6) 0.059(6) 0.013(5) 0.017(5) 0.020(5)
C19 0.078(6) 0.076(6) 0.044(5) 0.008(5) 0.001(5) 0.008(5)
C20 0.113(7) 0.054(6) 0.069(6) 0.012(5) 0.021(6) 0.026(5)
C21 0.049(5) 0.068(6) 0.060(6) 0.016(5) -0.016(4) 0.009(5)
C22 0.065(6) 0.048(6) 0.082(7) 0.021(5) -0.009(5) 0.005(5)
C23 0.042(5) 0.058(6) 0.062(6) 0.021(5) -0.015(4) 0.000(4)
C24 0.030(4) 0.041(5) 0.052(5) 0.014(4) -0.011(4) 0.002(4)
C25 0.027(4) 0.028(4) 0.042(4) 0.010(3) -0.005(3) 0.009(3)
C26 0.031(4) 0.030(4) 0.053(5) 0.014(4) 0.003(4) 0.006(3)
C27 0.032(4) 0.021(4) 0.038(4) 0.011(3) 0.000(3) 0.012(3)
C28 0.028(4) 0.024(4) 0.045(5) 0.012(3) 0.014(3) 0.007(3)
C29 0.039(5) 0.049(5) 0.074(6) -0.003(4) 0.023(5) 0.003(4)
C30 0.059(6) 0.065(6) 0.082(6) -0.004(5) 0.040(5) 0.006(5)
C31 0.042(5) 0.054(6) 0.065(6) -0.002(4) 0.029(4) 0.012(4)
C32 0.035(4) 0.030(4) 0.035(4) 0.011(3) 0.011(3) 0.016(3)
C33 0.020(3) 0.021(4) 0.029(4) 0.008(3) 0.002(3) 0.012(3)
C34 0.032(4) 0.026(4) 0.026(4) 0.013(3) 0.006(3) 0.014(3)
C35 0.036(4) 0.038(5) 0.027(4) 0.013(3) 0.005(3) 0.013(3)
C36 0.046(4) 0.033(4) 0.020(4) 0.008(3) -0.009(3) 0.018(4)
C37 0.057(5) 0.046(5) 0.023(4) 0.006(4) -0.005(4) 0.029(4)
C38 0.062(5) 0.061(6) 0.028(4) 0.012(4) 0.003(4) 0.032(4)
C39 0.060(5) 0.061(6) 0.030(4) 0.008(4) -0.010(4) 0.028(4)
C40 0.069(6) 0.041(5) 0.044(5) 0.000(4) -0.009(4) 0.025(4)
C43A 0.057(4) 0.047(5) 0.039(4) 0.020(4) 0.006(4) 0.023(4)
N1A 0.040(3) 0.025(3) 0.035(3) 0.014(3) -0.008(3) 0.008(3)
N2A 0.055(4) 0.057(4) 0.055(4) 0.011(4) -0.005(3) 0.018(4)
N1B 0.040(3) 0.025(3) 0.035(3) 0.014(3) -0.008(3) 0.008(3)
N2B 0.055(4) 0.057(4) 0.055(4) 0.011(4) -0.005(3) 0.018(4)
C43B 0.057(4) 0.047(5) 0.039(4) 0.020(4) 0.006(4) 0.023(4)
N3 0.091(6) 0.088(7) 0.078(6) 0.021(5) 0.019(5) 0.015(5)
C46 0.071(6) 0.065(6) 0.053(6) 0.035(5) -0.018(5) 0.014(5)
C47 0.106(7) 0.094(7) 0.098(8) 0.033(6) 0.023(6) 0.059(6)
C48 0.119(8) 0.106(8) 0.095(8) 0.047(6) 0.036(6) 0.047(6)
C49 0.102(7) 0.106(8) 0.090(7) 0.046(6) 0.010(6) 0.032(6)
C50 0.119(8) 0.110(8) 0.107(8) 0.052(7) 0.014(6) 0.029(6)
N4 0.035(3) 0.033(4) 0.029(4) 0.010(3) 0.000(3) 0.010(3)
O1T 0.090(6) 0.140(7) 0.110(6) 0.027(5) 0.016(5) 0.031(5)
C1T 0.105(8) 0.099(8) 0.100(8) 0.048(6) 0.009(6) 0.022(6)
C2T 0.095(8) 0.126(9) 0.119(8) 0.056(7) 0.003(6) 0.018(6)
C3T 0.088(7) 0.124(8) 0.095(8) 0.050(6) 0.009(6) 0.004(6)
C4T 0.124(8) 0.104(8) 0.118(8) 0.059(7) 0.000(6) 0.036(6)
O1 0.045(3) 0.037(4) 0.034(3) 0.007(3) -0.009(3) -0.005(3)
O2 0.023(3) 0.023(3) 0.036(3) 0.005(2) -0.006(2) 0.001(2)
O3 0.031(3) 0.031(3) 0.031(3) 0.000(2) 0.007(2) 0.005(2)
O4 0.046(3) 0.031(3) 0.026(3) 0.006(3) 0.002(3) 0.007(3)
O5 0.032(3) 0.029(3) 0.043(3) -0.002(3) -0.009(3) 0.008(2)
O6 0.019(3) 0.032(3) 0.035(3) 0.005(2) 0.005(2) 0.004(2)
O7 0.034(3) 0.026(3) 0.028(3) 0.003(2) 0.000(2) 0.001(2)
O8 0.037(3) 0.033(3) 0.022(3) 0.001(2) -0.002(2) 0.006(3)
Cu1 0.0389(6) 0.0233(6) 0.0238(6) 0.0042(5) -0.0103(4) 0.0060(5)
Cu2 0.0274(5) 0.0231(6) 0.0234(6) 0.0006(4) -0.0068(4) 0.0086(4)

loop_
_atom_type_symbol
_atom_type_description
_atom_type_scat_dispersion_real
_atom_type_scat_dispersion_imag
_atom_type_scat_source
C C 0.0033 0.0016 'International Tables Vol C Tables 4.2.6.8 and 6.1.1.4'
H H 0.0000 0.0000 'International Tables Vol C Tables 4.2.6.8 and 6.1.1.4'
N N 0.0061 0.0033 'International Tables Vol C Tables 4.2.6.8 and 6.1.1.4'
O O 0.0106 0.0060 'International Tables Vol C Tables 4.2.6.8 and 6.1.1.4'
Cu Cu 0.3201 1.2651 'International Tables Vol C Tables 4.2.6.8 and 6.1.1.4'

loop_
_geom_angle_atom_site_label_1
_geom_angle_atom_site_label_2
_geom_angle_atom_site_label_3
_geom_angle
_geom_angle_site_symmetry_1
_geom_angle_site_symmetry_3
_geom_angle_publ_flag
C4 C1 H1A 109.5 . . ?
C4 C1 H1B 109.5 . . ?
H1A C1 H1B 109.5 . . ?
C4 C1 H1C 109.5 . . ?
H1A C1 H1C 109.5 . . ?
H1B C1 H1C 109.5 . . ?
C4 C2 H2A 109.5 . . ?
C4 C2 H2B 109.5 . . ?
H2A C2 H2B 109.5 . . ?
C4 C2 H2C 109.5 . . ?
H2A C2 H2C 109.5 . . ?
H2B C2 H2C 109.5 . . ?
C4 C3 H3A 109.5 . . ?
C4 C3 H3B 109.5 . . ?
H3A C3 H3B 109.5 . . ?
C4 C3 H3C 109.5 . . ?
H3A C3 H3C 109.5 . . ?
H3B C3 H3C 109.5 . . ?
C1 C4 C3 108.7(9) . . ?
C1 C4 C2 108.7(10) . . ?
C3 C4 C2 109.9(9) . . ?
C1 C4 C5 107.6(8) . . ?
C3 C4 C5 116.1(9) . . ?
C2 C4 C5 105.5(8) . . ?
O1 C5 C6 125.0(9) . . ?
O1 C5 C4 115.1(9) . . ?
C6 C5 C4 119.8(9) . . ?
C7 C6 C5 123.8(9) . . ?
C7 C6 H6 118.1 . . ?
C5 C6 H6 118.1 . . ?
O2 C7 C6 125.4(8) . . ?
O2 C7 C8 114.0(7) . . ?
C6 C7 C8 120.6(8) . . ?
C13 C8 C9 117.7(9) . . ?
C13 C8 C7 119.8(8) . . ?
C9 C8 C7 122.4(9) . . ?
C10 C9 C8 119.0(11) . . ?
C10 C9 H9 120.5 . . ?
C8 C9 H9 120.5 . . ?
C11 C10 C9 123.0(11) . . ?
C11 C10 H10 118.5 . . ?
C9 C10 H10 118.5 . . ?
C10 C11 C12 120.3(10) . . ?
C10 C11 H11 119.8 . . ?
C12 C11 H11 119.8 . . ?
C11 C12 C13 116.6(9) . . ?
C11 C12 C14 122.5(9) . . ?
C13 C12 C14 120.9(7) . . ?
C8 C13 C12 123.4(8) . . ?
C8 C13 H13 118.3 . . ?
C12 C13 H13 118.3 . . ?
O3 C14 C15 124.4(9) . . ?
O3 C14 C12 114.9(8) . . ?
C15 C14 C12 120.7(8) . . ?
C14 C15 C16 121.4(8) . . ?
C14 C15 H15 119.3 . . ?
C16 C15 H15 119.3 . . ?
O4 C16 C15 129.0(8) . . ?
O4 C16 C17 114.7(8) . . ?
C15 C16 C17 116.3(8) . . ?
C19 C17 C18 111.0(10) . . ?
C19 C17 C20 112.1(10) . . ?
C18 C17 C20 106.5(9) . . ?
C19 C17 C16 108.4(8) . . ?
C18 C17 C16 114.1(9) . . ?
C20 C17 C16 104.5(8) . . ?
C17 C18 H18A 109.5 . . ?
C17 C18 H18B 109.5 . . ?
H18A C18 H18B 109.5 . . ?
C17 C18 H18C 109.5 . . ?
H18A C18 H18C 109.5 . . ?
H18B C18 H18C 109.5 . . ?
C17 C19 H19A 109.5 . . ?
C17 C19 H19B 109.5 . . ?
H19A C19 H19B 109.5 . . ?
C17 C19 H19C 109.5 . . ?
H19A C19 H19C 109.5 . . ?
H19B C19 H19C 109.5 . . ?
C17 C20 H20A 109.5 . . ?
C17 C20 H20B 109.5 . . ?
H20A C20 H20B 109.5 . . ?
C17 C20 H20C 109.5 . . ?
H20A C20 H20C 109.5 . . ?
H20B C20 H20C 109.5 . . ?
C24 C21 H21A 109.5 . . ?
C24 C21 H21B 109.5 . . ?
H21A C21 H21B 109.5 . . ?
C24 C21 H21C 109.5 . . ?
H21A C21 H21C 109.5 . . ?
H21B C21 H21C 109.5 . . ?
C24 C22 H22A 109.5 . . ?
C24 C22 H22B 109.5 . . ?
H22A C22 H22B 109.5 . . ?
C24 C22 H22C 109.5 . . ?
H22A C22 H22C 109.5 . . ?
H22B C22 H22C 109.5 . . ?
C24 C23 H23A 109.5 . . ?
C24 C23 H23B 109.5 . . ?
H23A C23 H23B 109.5 . . ?
C24 C23 H23C 109.5 . . ?
H23A C23 H23C 109.5 . . ?
H23B C23 H23C 109.5 . . ?
C21 C24 C25 109.1(8) . . ?
C21 C24 C23 108.2(8) . . ?
C25 C24 C23 114.9(8) . . ?
C21 C24 C22 110.6(9) . . ?
C25 C24 C22 105.9(7) . . ?
C23 C24 C22 108.1(9) . . ?
O5 C25 C26 125.3(8) . . ?
O5 C25 C24 114.1(7) . . ?
C26 C25 C24 120.5(8) . . ?
C25 C26 C27 123.6(8) . . ?
C25 C26 H26 118.2 . . ?
C27 C26 H26 118.2 . . ?
O6 C27 C26 126.0(8) . . ?
O6 C27 C28 113.9(7) . . ?
C26 C27 C28 120.1(7) . . ?
C33 C28 C29 119.3(8) . . ?
C33 C28 C27 119.5(7) . . ?
C29 C28 C27 121.2(8) . . ?
C30 C29 C28 119.0(10) . . ?
C30 C29 H29 120.5 . . ?
C28 C29 H29 120.5 . . ?
C31 C30 C29 121.0(10) . . ?
C31 C30 H30 119.5 . . ?
C29 C30 H30 119.5 . . ?
C30 C31 C32 121.6(9) . . ?
C30 C31 H31 119.2 . . ?
C32 C31 H31 119.2 . . ?
C33 C32 C31 116.7(8) . . ?
C33 C32 C34 120.3(7) . . ?
C31 C32 C34 122.9(8) . . ?
C28 C33 C32 122.4(7) . . ?
C28 C33 H33 118.8 . . ?
C32 C33 H33 118.8 . . ?
O7 C34 C35 123.1(8) . . ?
O7 C34 C32 115.0(7) . . ?
C35 C34 C32 121.9(7) . . ?
C34 C35 C36 125.1(8) . . ?
C34 C35 H35 117.4 . . ?
C36 C35 H35 117.4 . . ?
O8 C36 C35 124.3(7) . . ?
O8 C36 C37 115.9(8) . . ?
C35 C36 C37 119.7(8) . . ?
C38 C37 C36 116.7(8) . . ?
C38 C37 C40 108.9(7) . . ?
C36 C37 C40 105.6(7) . . ?
C38 C37 C39 111.1(8) . . ?
C36 C37 C39 107.3(7) . . ?
C40 C37 C39 106.8(8) . . ?
C37 C38 H38A 109.5 . . ?
C37 C38 H38B 109.5 . . ?
H38A C38 H38B 109.5 . . ?
C37 C38 H38C 109.5 . . ?
H38A C38 H38C 109.5 . . ?
H38B C38 H38C 109.5 . . ?
C37 C39 H39A 109.5 . . ?
C37 C39 H39B 109.5 . . ?
H39A C39 H39B 109.5 . . ?
C37 C39 H39C 109.5 . . ?
H39A C39 H39C 109.5 . . ?
H39B C39 H39C 109.5 . . ?
C37 C40 H40A 109.5 . . ?
C37 C40 H40B 109.5 . . ?
H40A C40 H40B 109.5 . . ?
C37 C40 H40C 109.5 . . ?
H40A C40 H40C 109.5 . . ?
H40B C40 H40C 109.5 . . ?
N1A C41A C42A 122.1(10) . . ?
N1A C41A H41A 118.9 . . ?
C42A C41A H41A 118.9 . . ?
C43A C42A C41A 121.2(10) . . ?
C43A C42A H42A 119.4 . . ?
C41A C42A H42A 119.4 . . ?
C42A C43A C44A 117.9(8) . . ?
C42A C43A N2A 128.8(9) . . ?
C44A C43A N2A 112.8(8) . . ?
C45A C44A C43A 118.4(10) . . ?
C45A C44A H44A 120.8 . . ?
C43A C44A H44A 120.8 . . ?
N1A C45A C44A 121.2(9) . . ?
N1A C45A H45A 119.4 . . ?
C44A C45A H45A 119.4 . . ?
C41A N1A C45A 118.9(8) . . ?
C41A N1A Cu1 121.3(6) . . ?
C45A N1A Cu1 119.7(6) . . ?
N2A N2A C43A 109.2(12) 2_574 . ?
C41B C42B H42B 120.6 . . ?
C44B C45B H45B 119.7 . . ?
C42B C41B H41B 119.9 . . ?
C45B C44B H44B 119.5 . . ?
N3 N3 C46 103.3(16) 2_653 . ?
C47 C46 C50 120.0(10) . . ?
C47 C46 N3 125.7(10) . . ?
C50 C46 N3 114.2(10) . . ?
C46 C47 C48 119.6(10) . . ?
C46 C47 H47 120.2 . . ?
C48 C47 H47 120.2 . . ?
N4 C48 C47 121.3(10) . . ?
N4 C48 H48 119.3 . . ?
C47 C48 H48 119.3 . . ?
N4 C49 C50 121.3(11) . . ?
N4 C49 H49 119.3 . . ?
C50 C49 H49 119.3 . . ?
C49 C50 C46 118.8(11) . . ?
C49 C50 H50 120.6 . . ?
C46 C50 H50 120.6 . . ?
C48 N4 C49 118.7(9) . . ?
C48 N4 Cu2 122.1(7) . . ?
C49 N4 Cu2 119.0(7) . . ?
C8T O2T C5T 101.9(14) . . ?
O2T C5T C6T 107.2(12) . . ?
O2T C5T H5T1 110.3 . . ?
C6T C5T H5T1 110.3 . . ?
O2T C5T H5T2 110.3 . . ?
C6T C5T H5T2 110.3 . . ?
H5T1 C5T H5T2 108.5 . . ?
C5T C6T C7T 106.3(13) . . ?
C5T C6T H6T1 110.5 . . ?
C7T C6T H6T1 110.5 . . ?
C5T C6T H6T2 110.5 . . ?
C7T C6T H6T2 110.5 . . ?
H6T1 C6T H6T2 108.7 . . ?
C8T C7T C6T 100.9(13) . . ?
C8T C7T H7T1 111.6 . . ?
C6T C7T H7T1 111.6 . . ?
C8T C7T H7T2 111.6 . . ?
C6T C7T H7T2 111.6 . . ?
H7T1 C7T H7T2 109.4 . . ?
O2T C8T C7T 106.1(14) . . ?
O2T C8T H8T1 110.5 . . ?
C7T C8T H8T1 110.5 . . ?
O2T C8T H8T2 110.5 . . ?
C7T C8T H8T2 110.5 . . ?
H8T1 C8T H8T2 108.7 . . ?
C12T O3T C9T 100.3(12) . . ?
C10T C9T O3T 109.6(13) . . ?
C10T C9T H9T1 109.7 . . ?
O3T C9T H9T1 109.7 . . ?
C10T C9T H9T2 109.7 . . ?
O3T C9T H9T2 109.8 . . ?
H9T1 C9T H9T2 108.2 . . ?
C9T C10T C11T 103.0(11) . . ?
C9T C10T H10A 111.2 . . ?
C11T C10T H10A 111.2 . . ?
C9T C10T H10B 111.2 . . ?
C11T C10T H10B 111.2 . . ?
H10A C10T H10B 109.1 . . ?
C12T C11T C10T 105.7(11) . . ?
C12T C11T H11A 110.6 . . ?
C10T C11T H11A 110.6 . . ?
C12T C11T H11B 110.6 . . ?
C10T C11T H11B 110.6 . . ?
H11A C11T H11B 108.7 . . ?
C11T C12T O3T 113.2(12) . . ?
C11T C12T H12A 108.9 . . ?
O3T C12T H12A 108.9 . . ?
C11T C12T H12B 108.9 . . ?
O3T C12T H12B 108.9 . . ?
H12A C12T H12B 107.7 . . ?
C1T O1T C4T 103.4(11) . . ?
C2T C1T O1T 107.1(13) . . ?
C2T C1T H1T1 110.3 . . ?
O1T C1T H1T1 110.3 . . ?
C2T C1T H1T2 110.3 . . ?
O1T C1T H1T2 110.3 . . ?
H1T1 C1T H1T2 108.5 . . ?
C1T C2T C3T 104.8(14) . . ?
C1T C2T H2T1 110.8 . . ?
C3T C2T H2T1 110.8 . . ?
C1T C2T H2T2 110.8 . . ?
C3T C2T H2T2 110.8 . . ?
H2T1 C2T H2T2 108.9 . . ?
C4T C3T C2T 98.6(13) . . ?
C4T C3T H3T1 112.1 . . ?
C2T C3T H3T1 112.1 . . ?
C4T C3T H3T2 112.1 . . ?
C2T C3T H3T2 112.1 . . ?
H3T1 C3T H3T2 109.7 . . ?
C3T C4T O1T 104.4(12) . . ?
C3T C4T H4T1 110.9 . . ?
O1T C4T H4T1 110.9 . . ?
C3T C4T H4T2 110.9 . . ?
O1T C4T H4T2 110.9 . . ?
H4T1 C4T H4T2 108.9 . . ?
C5 O1 Cu1 127.4(6) . . ?
C7 O2 Cu1 126.9(5) . . ?
C14 O3 Cu1 126.3(6) . 2_564 ?
C16 O4 Cu1 125.4(6) . 2_564 ?
C25 O5 Cu2 127.1(6) . . ?
C27 O6 Cu2 126.1(5) . . ?
C34 O7 Cu2 127.8(5) . 2_663 ?
C36 O8 Cu2 126.9(5) . 2_663 ?
O4 Cu1 O2 171.3(2) 2_564 . ?
O4 Cu1 O3 93.3(2) 2_564 2_564 ?
O2 Cu1 O3 86.6(2) . 2_564 ?
O4 Cu1 O1 87.4(3) 2_564 . ?
O2 Cu1 O1 91.1(2) . . ?
O3 Cu1 O1 169.5(3) 2_564 . ?
O4 Cu1 N1A 91.3(2) 2_564 . ?
O2 Cu1 N1A 97.3(2) . . ?
O3 Cu1 N1A 97.4(2) 2_564 . ?
O1 Cu1 N1A 93.1(3) . . ?
O6 Cu2 O8 171.0(3) . 2_663 ?
O6 Cu2 O5 91.9(2) . . ?
O8 Cu2 O5 87.7(2) 2_663 . ?
O6 Cu2 O7 86.7(2) . 2_663 ?
O8 Cu2 O7 92.3(2) 2_663 2_663 ?
O5 Cu2 O7 171.5(3) . 2_663 ?
O6 Cu2 N4 96.0(2) . . ?
O8 Cu2 N4 93.0(2) 2_663 . ?
O5 Cu2 N4 92.0(3) . . ?
O7 Cu2 N4 96.5(2) 2_663 . ?

loop_
_geom_bond_atom_site_label_1
_geom_bond_atom_site_label_2
_geom_bond_distance
_geom_bond_site_symmetry_2
_geom_bond_publ_flag
C1 C4 1.517(14) . ?
C1 H1A 0.9800 . ?
C1 H1B 0.9800 . ?
C1 H1C 0.9800 . ?
C2 C4 1.547(15) . ?
C2 H2A 0.9800 . ?
C2 H2B 0.9800 . ?
C2 H2C 0.9800 . ?
C3 C4 1.535(14) . ?
C3 H3A 0.9800 . ?
C3 H3B 0.9800 . ?
C3 H3C 0.9800 . ?
C4 C5 1.559(13) . ?
C5 O1 1.250(10) . ?
C5 C6 1.408(13) . ?
C6 C7 1.385(12) . ?
C6 H6 0.9500 . ?
C7 O2 1.300(9) . ?
C7 C8 1.500(12) . ?
C8 C13 1.370(12) . ?
C8 C9 1.425(13) . ?
C9 C10 1.395(15) . ?
C9 H9 0.9500 . ?
C10 C11 1.346(15) . ?
C10 H10 0.9500 . ?
C11 C12 1.417(13) . ?
C11 H11 0.9500 . ?
C12 C13 1.430(11) . ?
C12 C14 1.466(12) . ?
C13 H13 0.9500 . ?
C14 O3 1.273(10) . ?
C14 C15 1.403(12) . ?
C15 C16 1.432(13) . ?
C15 H15 0.9500 . ?
C16 O4 1.206(10) . ?
C16 C17 1.586(12) . ?
C17 C19 1.500(15) . ?
C17 C18 1.512(14) . ?
C17 C20 1.543(15) . ?
C18 H18A 0.9800 . ?
C18 H18B 0.9800 . ?
C18 H18C 0.9800 . ?
C19 H19A 0.9800 . ?
C19 H19B 0.9800 . ?
C19 H19C 0.9800 . ?
C20 H20A 0.9800 . ?
C20 H20B 0.9800 . ?
C20 H20C 0.9800 . ?
C21 C24 1.498(14) . ?
C21 H21A 0.9800 . ?
C21 H21B 0.9800 . ?
C21 H21C 0.9800 . ?
C22 C24 1.555(14) . ?
C22 H22A 0.9800 . ?
C22 H22B 0.9800 . ?
C22 H22C 0.9800 . ?
C23 C24 1.548(13) . ?
C23 H23A 0.9800 . ?
C23 H23B 0.9800 . ?
C23 H23C 0.9800 . ?
C24 C25 1.537(11) . ?
C25 O5 1.258(10) . ?
C25 C26 1.390(12) . ?
C26 C27 1.391(11) . ?
C26 H26 0.9500 . ?
C27 O6 1.283(9) . ?
C27 C28 1.524(11) . ?
C28 C33 1.367(11) . ?
C28 C29 1.414(12) . ?
C29 C30 1.401(14) . ?
C29 H29 0.9500 . ?
C30 C31 1.352(14) . ?
C30 H30 0.9500 . ?
C31 C32 1.415(12) . ?
C31 H31 0.9500 . ?
C32 C33 1.414(10) . ?
C32 C34 1.466(11) . ?
C33 H33 0.9500 . ?
C34 O7 1.278(9) . ?
C34 C35 1.404(11) . ?
C35 C36 1.425(12) . ?
C35 H35 0.9500 . ?
C36 O8 1.277(10) . ?
C36 C37 1.528(11) . ?
C37 C38 1.490(13) . ?
C37 C40 1.560(13) . ?
C37 C39 1.566(12) . ?
C38 H38A 0.9800 . ?
C38 H38B 0.9800 . ?
C38 H38C 0.9800 . ?
C39 H39A 0.9800 . ?
C39 H39B 0.9800 . ?
C39 H39C 0.9800 . ?
C40 H40A 0.9800 . ?
C40 H40B 0.9800 . ?
C40 H40C 0.9800 . ?
C41A N1A 1.323(11) . ?
C41A C42A 1.379(12) . ?
C41A H41A 0.9500 . ?
C42A C43A 1.329(11) . ?
C42A H42A 0.9500 . ?
C43A C44A 1.429(11) . ?
C43A N2A 1.501(12) . ?
C44A C45A 1.387(13) . ?
C44A H44A 0.9500 . ?
C45A N1A 1.357(11) . ?
C45A H45A 0.9500 . ?
N1A Cu1 2.332(6) . ?
N2A N2A 1.173(15) 2_574 ?
C42B C41B 1.397(19) . ?
C42B H42B 0.9500 . ?
C45B C44B 1.383(19) . ?
C45B H45B 0.9500 . ?
C41B H41B 0.9500 . ?
C44B H44B 0.9500 . ?
N3 N3 1.082(19) 2_653 ?
N3 C46 1.569(15) . ?
C46 C47 1.311(12) . ?
C46 C50 1.385(12) . ?
C47 C48 1.413(13) . ?
C47 H47 0.9500 . ?
C48 N4 1.325(11) . ?
C48 H48 0.9500 . ?
C49 N4 1.346(11) . ?
C49 C50 1.382(13) . ?
C49 H49 0.9500 . ?
C50 H50 0.9500 . ?
N4 Cu2 2.325(7) . ?
O2T C8T 1.430(16) . ?
O2T C5T 1.469(16) . ?
C5T C6T 1.473(16) . ?
C5T H5T1 0.9900 . ?
C5T H5T2 0.9900 . ?
C6T C7T 1.513(17) . ?
C6T H6T1 0.9900 . ?
C6T H6T2 0.9900 . ?
C7T C8T 1.500(17) . ?
C7T H7T1 0.9900 . ?
C7T H7T2 0.9900 . ?
C8T H8T1 0.9900 . ?
C8T H8T2 0.9900 . ?
O3T C12T 1.422(16) . ?
O3T C9T 1.470(17) . ?
C9T C10T 1.466(17) . ?
C9T H9T1 0.9900 . ?
C9T H9T2 0.9900 . ?
C10T C11T 1.495(16) . ?
C10T H10A 0.9900 . ?
C10T H10B 0.9900 . ?
C11T C12T 1.421(16) . ?
C11T H11A 0.9900 . ?
C11T H11B 0.9900 . ?
C12T H12A 0.9900 . ?
C12T H12B 0.9900 . ?
O1T C1T 1.481(16) . ?
O1T C4T 1.528(17) . ?
C1T C2T 1.367(18) . ?
C1T H1T1 0.9900 . ?
C1T H1T2 0.9900 . ?
C2T C3T 1.528(19) . ?
C2T H2T1 0.9900 . ?
C2T H2T2 0.9900 . ?
C3T C4T 1.444(19) . ?
C3T H3T1 0.9900 . ?
C3T H3T2 0.9900 . ?
C4T H4T1 0.9900 . ?
C4T H4T2 0.9900 . ?
O1 Cu1 1.975(6) . ?
O2 Cu1 1.924(5) . ?
O3 Cu1 1.936(6) 2_564 ?
O4 Cu1 1.902(6) 2_564 ?
O5 Cu2 1.946(6) . ?
O6 Cu2 1.923(5) . ?
O7 Cu2 1.946(6) 2_663 ?
O8 Cu2 1.923(5) 2_663 ?
Cu1 O4 1.902(6) 2_564 ?
Cu1 O3 1.936(6) 2_564 ?
Cu2 O8 1.923(5) 2_663 ?
Cu2 O7 1.946(6) 2_663 ?

loop_
_geom_torsion_atom_site_label_1
_geom_torsion_atom_site_label_2
_geom_torsion_atom_site_label_3
_geom_torsion_atom_site_label_4
_geom_torsion
_geom_torsion_site_symmetry_1
_geom_torsion_site_symmetry_2
_geom_torsion_site_symmetry_3
_geom_torsion_site_symmetry_4
_geom_torsion_publ_flag
C1 C4 C5 O1 51.4(12) . . . . ?
C3 C4 C5 O1 173.6(9) . . . . ?
C2 C4 C5 O1 -64.5(11) . . . . ?
C1 C4 C5 C6 -131.6(10) . . . . ?
C3 C4 C5 C6 -9.5(14) . . . . ?
C2 C4 C5 C6 112.4(10) . . . . ?
O1 C5 C6 C7 3.8(16) . . . . ?
C4 C5 C6 C7 -172.9(9) . . . . ?
C5 C6 C7 O2 -5.6(16) . . . . ?
C5 C6 C7 C8 174.9(9) . . . . ?
O2 C7 C8 C13 -13.2(12) . . . . ?
C6 C7 C8 C13 166.4(9) . . . . ?
O2 C7 C8 C9 162.7(9) . . . . ?
C6 C7 C8 C9 -17.7(15) . . . . ?
C13 C8 C9 C10 -0.6(16) . . . . ?
C7 C8 C9 C10 -176.6(10) . . . . ?
C8 C9 C10 C11 0(2) . . . . ?
C9 C10 C11 C12 0(2) . . . . ?
C10 C11 C12 C13 2.2(16) . . . . ?
C10 C11 C12 C14 179.8(11) . . . . ?
C9 C8 C13 C12 2.5(14) . . . . ?
C7 C8 C13 C12 178.6(8) . . . . ?
C11 C12 C13 C8 -3.3(13) . . . . ?
C14 C12 C13 C8 179.1(8) . . . . ?
C11 C12 C14 O3 176.9(9) . . . . ?
C13 C12 C14 O3 -5.6(12) . . . . ?
C11 C12 C14 C15 -0.7(14) . . . . ?
C13 C12 C14 C15 176.8(8) . . . . ?
O3 C14 C15 C16 1.3(14) . . . . ?
C12 C14 C15 C16 178.7(8) . . . . ?
C14 C15 C16 O4 2.9(14) . . . . ?
C14 C15 C16 C17 -177.2(8) . . . . ?
O4 C16 C17 C19 53.5(11) . . . . ?
C15 C16 C17 C19 -126.4(9) . . . . ?
O4 C16 C17 C18 177.7(9) . . . . ?
C15 C16 C17 C18 -2.2(12) . . . . ?
O4 C16 C17 C20 -66.3(10) . . . . ?
C15 C16 C17 C20 113.8(9) . . . . ?
C21 C24 C25 O5 -52.1(11) . . . . ?
C23 C24 C25 O5 -173.8(8) . . . . ?
C22 C24 C25 O5 67.0(10) . . . . ?
C21 C24 C25 C26 131.8(9) . . . . ?
C23 C24 C25 C26 10.1(12) . . . . ?
C22 C24 C25 C26 -109.1(10) . . . . ?
O5 C25 C26 C27 -2.2(15) . . . . ?
C24 C25 C26 C27 173.5(8) . . . . ?
C25 C26 C27 O6 2.0(15) . . . . ?
C25 C26 C27 C28 -177.5(8) . . . . ?
O6 C27 C28 C33 4.2(11) . . . . ?
C26 C27 C28 C33 -176.2(8) . . . . ?
O6 C27 C28 C29 -173.3(9) . . . . ?
C26 C27 C28 C29 6.3(13) . . . . ?
C33 C28 C29 C30 0.0(16) . . . . ?
C27 C28 C29 C30 177.5(10) . . . . ?
C28 C29 C30 C31 0(2) . . . . ?
C29 C30 C31 C32 1(2) . . . . ?
C30 C31 C32 C33 -2.1(16) . . . . ?
C30 C31 C32 C34 -179.9(11) . . . . ?
C29 C28 C33 C32 -1.5(13) . . . . ?
C27 C28 C33 C32 -179.0(8) . . . . ?
C31 C32 C33 C28 2.5(13) . . . . ?
C34 C32 C33 C28 -179.7(8) . . . . ?
C33 C32 C34 O7 10.3(11) . . . . ?
C31 C32 C34 O7 -172.0(9) . . . . ?
C33 C32 C34 C35 -171.2(8) . . . . ?
C31 C32 C34 C35 6.5(13) . . . . ?
O7 C34 C35 C36 4.4(13) . . . . ?
C32 C34 C35 C36 -174.0(8) . . . . ?
C34 C35 C36 O8 -2.1(13) . . . . ?
C34 C35 C36 C37 174.4(8) . . . . ?
O8 C36 C37 C38 -173.3(7) . . . . ?
C35 C36 C37 C38 9.9(11) . . . . ?
O8 C36 C37 C40 65.6(9) . . . . ?
C35 C36 C37 C40 -111.2(9) . . . . ?
O8 C36 C37 C39 -48.0(11) . . . . ?
C35 C36 C37 C39 135.2(9) . . . . ?
N1A C41A C42A C43A -4(2) . . . . ?
C41A C42A C43A C44A 6.2(18) . . . . ?
C41A C42A C43A N2A 177.3(10) . . . . ?
C42A C43A C44A C45A -4.7(17) . . . . ?
N2A C43A C44A C45A -177.1(10) . . . . ?
C43A C44A C45A N1A 0.6(18) . . . . ?
C42A C41A N1A C45A -0.7(17) . . . . ?
C42A C41A N1A Cu1 -175.9(9) . . . . ?
C44A C45A N1A C41A 2.1(17) . . . . ?
C44A C45A N1A Cu1 177.4(9) . . . . ?
C42A C43A N2A N2A 9.6(18) . . . 2_574 ?
C44A C43A N2A N2A -179.0(12) . . . 2_574 ?
N3 N3 C46 C47 5(2) 2_653 . . . ?
N3 N3 C46 C50 -179.2(16) 2_653 . . . ?
C50 C46 C47 C48 5(2) . . . . ?
N3 C46 C47 C48 -179.8(13) . . . . ?
C46 C47 C48 N4 -1(2) . . . . ?
N4 C49 C50 C46 -1(2) . . . . ?
C47 C46 C50 C49 -4(2) . . . . ?
N3 C46 C50 C49 -179.7(13) . . . . ?
C47 C48 N4 C49 -3(2) . . . . ?
C47 C48 N4 Cu2 -179.8(11) . . . . ?
C50 C49 N4 C48 4(2) . . . . ?
C50 C49 N4 Cu2 -179.0(11) . . . . ?
C8T O2T C5T C6T 31(2) . . . . ?
O2T C5T C6T C7T -8(3) . . . . ?
C5T C6T C7T C8T -17(3) . . . . ?
C5T O2T C8T C7T -43(2) . . . . ?
C6T C7T C8T O2T 37(3) . . . . ?
C12T O3T C9T C10T 29(3) . . . . ?
O3T C9T C10T C11T -25(3) . . . . ?
C9T C10T C11T C12T 9(3) . . . . ?
C10T C11T C12T O3T 9(4) . . . . ?
C9T O3T C12T C11T -23(3) . . . . ?
C4T O1T C1T C2T 8.2(18) . . . . ?
O1T C1T C2T C3T -33.8(19) . . . . ?
C1T C2T C3T C4T 46.7(18) . . . . ?
C2T C3T C4T O1T -39.9(16) . . . . ?
C1T O1T C4T C3T 21.9(16) . . . . ?
C6 C5 O1 Cu1 2.3(14) . . . . ?
C4 C5 O1 Cu1 179.1(6) . . . . ?
C6 C7 O2 Cu1 1.1(13) . . . . ?
C8 C7 O2 Cu1 -179.3(5) . . . . ?
C15 C14 O3 Cu1 -4.0(12) . . . 2_564 ?
C12 C14 O3 Cu1 178.5(5) . . . 2_564 ?
C15 C16 O4 Cu1 -3.7(12) . . . 2_564 ?
C17 C16 O4 Cu1 176.4(6) . . . 2_564 ?
C26 C25 O5 Cu2 3.2(13) . . . . ?
C24 C25 O5 Cu2 -172.7(6) . . . . ?
C26 C27 O6 Cu2 -2.9(12) . . . . ?
C28 C27 O6 Cu2 176.7(5) . . . . ?
C35 C34 O7 Cu2 0.4(11) . . . 2_663 ?
C32 C34 O7 Cu2 178.9(5) . . . 2_663 ?
C35 C36 O8 Cu2 -4.8(11) . . . 2_663 ?
C37 C36 O8 Cu2 178.6(5) . . . 2_663 ?
C7 O2 Cu1 O3 -166.6(7) . . . 2_564 ?
C7 O2 Cu1 O1 3.2(7) . . . . ?
C7 O2 Cu1 N1A 96.4(7) . . . . ?
C5 O1 Cu1 O4 166.6(8) . . . 2_564 ?
C5 O1 Cu1 O2 -4.8(8) . . . . ?
C5 O1 Cu1 O3 72.4(16) . . . 2_564 ?
C5 O1 Cu1 N1A -102.3(8) . . . . ?
C41A N1A Cu1 O4 -135.5(8) . . . 2_564 ?
C45A N1A Cu1 O4 49.3(8) . . . 2_564 ?
C41A N1A Cu1 O2 45.5(8) . . . . ?
C45A N1A Cu1 O2 -129.6(8) . . . . ?
C41A N1A Cu1 O3 -42.0(8) . . . 2_564 ?
C45A N1A Cu1 O3 142.9(8) . . . 2_564 ?
C41A N1A Cu1 O1 137.1(8) . . . . ?
C45A N1A Cu1 O1 -38.1(8) . . . . ?
C27 O6 Cu2 O5 2.8(7) . . . . ?
C27 O6 Cu2 O7 174.4(7) . . . 2_663 ?
C27 O6 Cu2 N4 -89.5(7) . . . . ?
C25 O5 Cu2 O6 -3.0(7) . . . . ?
C25 O5 Cu2 O8 -174.0(7) . . . 2_663 ?
C25 O5 Cu2 N4 93.1(7) . . . . ?
C48 N4 Cu2 O6 -172.1(10) . . . . ?
C49 N4 Cu2 O6 11.5(9) . . . . ?
C48 N4 Cu2 O8 8.0(10) . . . 2_663 ?
C49 N4 Cu2 O8 -168.4(9) . . . 2_663 ?
C48 N4 Cu2 O5 95.8(10) . . . . ?
C49 N4 Cu2 O5 -80.6(9) . . . . ?
C48 N4 Cu2 O7 -84.7(10) . . . 2_663 ?
C49 N4 Cu2 O7 98.9(9) . . . 2_663 ?
